data_7244283
loop_
_publ_author_name
'Edkins, Katharina'
'Tweedy, Jane'
'Fung, Stephanie'
'Edkins, Robert M.'

_publ_section_title
;
 Steric influence on solvate formation -- a comparison of resorcylic acid
 and two brominated derivatives
;
_journal_name_full CrystEngComm
_journal_paper_doi 10.1039/D1CE01592C
_journal_year 2022
_chemical_formula_moiety 'C7 H4 Br2 O4, C3 H7 N O'
_chemical_formula_sum 'C10 H11 Br2 N O5'
_chemical_formula_weight 385.02
_chemical_name_systematic '3,5-dibromo-resorcylic acid DMF solvate'
_space_group_crystal_system orthorhombic
_space_group_IT_number 33
_space_group_name_Hall 'P 2c -2n'
_space_group_name_H-M_alt 'P n a 21'
_atom_sites_solution_hydrogens geom
_atom_sites_solution_primary iterative
_audit_creation_date 2021-06-16
_audit_creation_method
;
Olex2 1.3-alpha
(compiled 2020.11.12 svn.r5f609507 for OlexSys, GUI svn.r6272)
;
_audit_update_record
;
2021-11-08 deposited with the CCDC.	2022-01-19 downloaded from the CCDC.
;
_cell_angle_alpha 90
_cell_angle_beta 90
_cell_angle_gamma 90
_cell_formula_units_Z 4
_cell_length_a 17.6810(12)
_cell_length_b 3.8913(3)
_cell_length_c 18.1986(14)
_cell_measurement_reflns_used 8419
_cell_measurement_temperature 120
_cell_measurement_theta_max 26.73
_cell_measurement_theta_min 2.30
_cell_volume 1252.10(16)
_computing_cell_refinement 'SAINT v8.37A (Bruker, 2015)'
_computing_data_reduction 'SAINT v8.37A (Bruker, 2015)'
_computing_molecular_graphics 'Olex2 1.3-alpha (Dolomanov et al., 2009)'
_computing_publication_material 'Olex2 1.3-alpha (Dolomanov et al., 2009)'
_computing_structure_refinement 'XL (Sheldrick, 2008)'
_computing_structure_solution 'olex2.solve (Bourhis et al., 2015)'
_diffrn_ambient_temperature 120
_diffrn_detector 'Bruker APEX2 area detector'
_diffrn_detector_area_resol_mean 7.9
_diffrn_detector_type 'CCD area detector'
_diffrn_measured_fraction_theta_full 1.000
_diffrn_measured_fraction_theta_max 1.000
_diffrn_measurement_device 'three-circle diffractometer'
_diffrn_measurement_device_type 'Bruker SMART APEX2 area detector'
_diffrn_measurement_method '\w and \f scans'
_diffrn_radiation_monochromator 'mirror optics'
_diffrn_radiation_probe x-ray
_diffrn_radiation_type MoK\a
_diffrn_radiation_wavelength 0.71073
_diffrn_reflns_av_R_equivalents 0.0355
_diffrn_reflns_av_unetI/netI 0.0367
_diffrn_reflns_Laue_measured_fraction_full 1.000
_diffrn_reflns_Laue_measured_fraction_max 1.000
_diffrn_reflns_limit_h_max 21
_diffrn_reflns_limit_h_min -19
_diffrn_reflns_limit_k_max 4
_diffrn_reflns_limit_k_min -4
_diffrn_reflns_limit_l_max 19
_diffrn_reflns_limit_l_min -22
_diffrn_reflns_number 11495
_diffrn_reflns_point_group_measured_fraction_full 1.000
_diffrn_reflns_point_group_measured_fraction_max 1.000
_diffrn_reflns_theta_full 25.242
_diffrn_reflns_theta_max 25.987
_diffrn_reflns_theta_min 2.238
_diffrn_source 'microfocus sealed X-ray tube'
_diffrn_source_type 'Incoatec I\ms'
_diffrn_standards_number 0
_exptl_absorpt_coefficient_mu 6.486
_exptl_absorpt_correction_T_max 0.5412
_exptl_absorpt_correction_T_min 0.2169
_exptl_absorpt_correction_type numerical
_exptl_absorpt_process_details
;
SADABS-2014/5 (Bruker,2014/5) was used for absorption correction.
wR2(int) was 0.1134 before and 0.0664 after correction.
The Ratio of minimum to maximum transmission is 0.4008.
The \l/2 correction factor is Not present.
;
_exptl_crystal_colour 'clear colourless'
_exptl_crystal_colour_lustre clear
_exptl_crystal_colour_primary colourless
_exptl_crystal_density_diffrn 2.042
_exptl_crystal_description prism
_exptl_crystal_F_000 752
_exptl_crystal_preparation 'cut from a larger crystal'
_exptl_crystal_recrystallization_method 'crystallised by slow cooling of a DMF solution'
_exptl_crystal_size_max 0.425
_exptl_crystal_size_mid 0.219
_exptl_crystal_size_min 0.152
_refine_diff_density_max 0.347
_refine_diff_density_min -0.451
_refine_diff_density_rms 0.078
_refine_ls_abs_structure_details
;
 Refined as an inversion twin.
;
_refine_ls_abs_structure_Flack 0.031(14)
_refine_ls_extinction_method none
_refine_ls_goodness_of_fit_ref 1.093
_refine_ls_hydrogen_treatment constr
_refine_ls_matrix_type full
_refine_ls_number_parameters 169
_refine_ls_number_reflns 2315
_refine_ls_number_restraints 1
_refine_ls_restrained_S_all 1.093
_refine_ls_R_factor_all 0.0224
_refine_ls_R_factor_gt 0.0212
_refine_ls_shift/su_max 0.000
_refine_ls_shift/su_mean 0.000
_refine_ls_structure_factor_coef Fsqd
_refine_ls_weighting_details 'w=1/[\s^2^(Fo^2^)+(0.0176P)^2^+0.3192P] where P=(Fo^2^+2Fc^2^)/3'
_refine_ls_weighting_scheme calc
_refine_ls_wR_factor_gt 0.0466
_refine_ls_wR_factor_ref 0.0468
_reflns_Friedel_coverage 0.936
_reflns_Friedel_fraction_full 1.000
_reflns_Friedel_fraction_max 1.000
_reflns_number_gt 2251
_reflns_number_total 2315
_reflns_threshold_expression 'I > 2\s(I)'
_cod_data_source_file d1ce01592c2.cif
_cod_data_source_block ke034
_cod_database_code 7244283
_shelx_shelxl_version_number 2014/7
_shelx_space_group_comment
;
The symmetry employed for this shelxl refinement is uniquely defined
by the following loop, which should always be used as a source of
symmetry information in preference to the above space-group names.
They are only intended as comments.
;
_olex2_refinement_description
;
1. Twinned data refinement
 Scales: 0.969(14)
 0.031(14)
2. Fixed Uiso
 At 1.2 times of:
  All C(H) groups
 At 1.5 times of:
  All C(H,H,H) groups, All O(H) groups
3.a Aromatic/amide H refined with riding coordinates:
 C7(H7), C1S(H1S)
3.b Idealised Me refined as rotating group:
 C2S(H2SA,H2SB,H2SC), C3S(H3SA,H3SB,H3SC)
3.c Idealised tetrahedral OH refined as rotating group:
 O3(H3), O1(H1), O4(H4)
;
_olex2_exptl_crystal_mounting_method
'crystal was coated in perfluoro polyether oil and mounted on a MiTeGen sample holder directly into the pre-cooled cryostream'
_olex2_submission_special_instructions 'No special instructions were received'

loop_
_space_group_symop_operation_xyz
'x, y, z'
'-x, -y, z+1/2'
'-x+1/2, y+1/2, z+1/2'
'x+1/2, -y+1/2, z'

loop_
_atom_site_label
_atom_site_type_symbol
_atom_site_fract_x
_atom_site_fract_y
_atom_site_fract_z
_atom_site_U_iso_or_equiv
_atom_site_adp_type
_atom_site_occupancy
_atom_site_site_symmetry_order
_atom_site_calc_flag
_atom_site_refinement_flags_posn
_atom_site_refinement_flags_adp
_atom_site_refinement_flags_occupancy
_atom_site_disorder_assembly
_atom_site_disorder_group
Br2 Br 0.29192(2) 0.27682(9) 0.56028(3) 0.01322(11) Uani 1 1 d . . . . .
Br1 Br 0.50750(2) 0.90366(10) 0.37261(3) 0.01492(12) Uani 1 1 d . . . . .
O3 O 0.60914(18) 0.7713(8) 0.50148(19) 0.0167(7) Uani 1 1 d . . . . .
H3 H 0.6393 0.7056 0.5342 0.025 Uiso 1 1 calc GR . . . .
O1 O 0.55712(19) 0.2607(8) 0.6968(2) 0.0203(8) Uani 1 1 d . . . . .
H1 H 0.5945 0.2147 0.7235 0.031 Uiso 1 1 calc GR . . . .
O2 O 0.64640(16) 0.5157(9) 0.62866(18) 0.0176(7) Uani 1 1 d . . . . .
C2 C 0.5214(2) 0.4894(11) 0.5826(2) 0.0114(9) Uani 1 1 d . . . . .
C1 C 0.5802(2) 0.4254(11) 0.6376(3) 0.0141(9) Uani 1 1 d . . . . .
C3 C 0.5393(2) 0.6540(11) 0.5167(3) 0.0117(9) Uani 1 1 d . . . . .
C6 C 0.3919(2) 0.4311(10) 0.5423(2) 0.0112(9) Uani 1 1 d . . . . .
C7 C 0.4465(2) 0.3767(11) 0.5944(3) 0.0128(9) Uani 1 1 d . . . . .
H7 H 0.4338 0.2623 0.6389 0.015 Uiso 1 1 calc R . . . .
O1S O 0.66399(18) 0.1054(8) 0.78756(18) 0.0178(7) Uani 1 1 d . . . . .
O4 O 0.35327(17) 0.6205(8) 0.42583(18) 0.0155(7) Uani 1 1 d . . . . .
H4 H 0.3683 0.7427 0.3907 0.023 Uiso 1 1 calc GR . . . .
N1S N 0.7813(2) -0.1395(9) 0.7891(2) 0.0124(8) Uani 1 1 d . . . . .
C2S C 0.7904(2) -0.1356(13) 0.8686(3) 0.0179(9) Uani 1 1 d . . . . .
H2SA H 0.8344 0.0051 0.8816 0.027 Uiso 1 1 calc GR . . . .
H2SB H 0.7981 -0.3708 0.8864 0.027 Uiso 1 1 calc GR . . . .
H2SC H 0.7450 -0.0385 0.8914 0.027 Uiso 1 1 calc GR . . . .
C4 C 0.4829(3) 0.6990(11) 0.4634(3) 0.0116(9) Uani 1 1 d . . . . .
C1S C 0.7203(2) -0.0234(11) 0.7561(3) 0.0147(9) Uani 1 1 d . . . . .
H1S H 0.7187 -0.0385 0.7040 0.018 Uiso 1 1 calc R . . . .
C3S C 0.8435(3) -0.2813(12) 0.7465(3) 0.0178(10) Uani 1 1 d . . . . .
H3SA H 0.8885 -0.1379 0.7531 0.027 Uiso 1 1 calc GR . . . .
H3SB H 0.8296 -0.2859 0.6944 0.027 Uiso 1 1 calc GR . . . .
H3SC H 0.8542 -0.5155 0.7633 0.027 Uiso 1 1 calc GR . . . .
C5 C 0.4087(2) 0.5877(11) 0.4752(2) 0.0117(9) Uani 1 1 d . . . . .

loop_
_atom_site_aniso_label
_atom_site_aniso_U_11
_atom_site_aniso_U_22
_atom_site_aniso_U_33
_atom_site_aniso_U_23
_atom_site_aniso_U_13
_atom_site_aniso_U_12
Br2 0.00916(19) 0.0182(2) 0.0122(2) 0.0023(2) 0.00101(18) -0.00205(15)
Br1 0.0143(2) 0.0193(2) 0.0112(2) 0.0045(2) 0.0024(2) -0.00147(16)
O3 0.0104(17) 0.0258(17) 0.0139(18) 0.0019(14) 0.0016(13) -0.0040(13)
O1 0.0123(16) 0.036(2) 0.0128(19) 0.0065(15) -0.0041(14) 0.0015(14)
O2 0.0116(16) 0.0266(17) 0.0146(18) -0.0003(14) -0.0014(13) 0.0011(13)
C2 0.009(2) 0.014(2) 0.011(2) -0.0004(18) -0.0003(16) 0.0034(17)
C1 0.014(2) 0.020(3) 0.009(2) -0.0028(18) -0.0012(17) 0.0025(18)
C3 0.010(2) 0.012(2) 0.014(3) -0.0022(18) 0.0015(18) 0.0008(17)
C6 0.008(2) 0.0138(19) 0.012(3) -0.0008(16) 0.0020(16) 0.0017(15)
C7 0.013(2) 0.012(2) 0.013(2) 0.0039(18) 0.0028(18) -0.0001(16)
O1S 0.0135(16) 0.0286(18) 0.0113(18) 0.0004(14) -0.0028(13) 0.0039(14)
O4 0.0137(16) 0.0226(17) 0.0103(17) 0.0078(14) -0.0006(13) -0.0016(12)
N1S 0.0129(18) 0.0142(18) 0.010(2) -0.0008(15) -0.0014(15) -0.0007(15)
C2S 0.015(2) 0.030(3) 0.009(2) 0.001(2) -0.001(2) 0.0065(17)
C4 0.012(2) 0.012(2) 0.011(2) 0.0026(17) 0.0027(18) 0.0032(17)
C1S 0.016(2) 0.021(2) 0.008(2) -0.0018(18) -0.0017(18) -0.0011(18)
C3S 0.019(2) 0.019(2) 0.015(2) -0.0028(19) 0.004(2) 0.0052(18)
C5 0.011(2) 0.014(2) 0.010(2) -0.0005(17) 0.0006(17) 0.0023(16)

loop_
_atom_type_symbol
_atom_type_description
_atom_type_scat_dispersion_real
_atom_type_scat_dispersion_imag
_atom_type_scat_source
C C 0.0033 0.0016 'International Tables Vol C Tables 4.2.6.8 and 6.1.1.4'
H H 0.0000 0.0000 'International Tables Vol C Tables 4.2.6.8 and 6.1.1.4'
Br Br -0.2901 2.4595 'International Tables Vol C Tables 4.2.6.8 and 6.1.1.4'
N N 0.0061 0.0033 'International Tables Vol C Tables 4.2.6.8 and 6.1.1.4'
O O 0.0106 0.0060 'International Tables Vol C Tables 4.2.6.8 and 6.1.1.4'

loop_
_geom_angle_atom_site_label_1
_geom_angle_atom_site_label_2
_geom_angle_atom_site_label_3
_geom_angle
_geom_angle_site_symmetry_1
_geom_angle_site_symmetry_3
_geom_angle_publ_flag
C3 C2 C1 120.3(4) . . ?
C3 C2 C7 119.1(4) . . ?
C7 C2 C1 120.5(4) . . ?
O1 C1 C2 115.0(4) . . ?
O2 C1 O1 122.7(4) . . ?
O2 C1 C2 122.3(4) . . ?
O3 C3 C2 122.7(4) . . ?
O3 C3 C4 117.9(4) . . ?
C2 C3 C4 119.3(4) . . ?
C7 C6 Br2 119.3(3) . . ?
C7 C6 C5 121.5(4) . . ?
C5 C6 Br2 119.2(3) . . ?
C6 C7 C2 120.5(4) . . ?
C1S N1S C2S 122.8(4) . . ?
C1S N1S C3S 120.5(4) . . ?
C3S N1S C2S 116.7(4) . . ?
C3 C4 Br1 119.7(3) . . ?
C5 C4 Br1 118.7(3) . . ?
C5 C4 C3 121.6(4) . . ?
O1S C1S N1S 125.5(4) . . ?
C6 C5 C4 117.9(4) . . ?
O4 C5 C6 118.3(4) . . ?
O4 C5 C4 123.8(4) . . ?

loop_
_geom_bond_atom_site_label_1
_geom_bond_atom_site_label_2
_geom_bond_distance
_geom_bond_site_symmetry_2
_geom_bond_publ_flag
Br2 C6 1.895(4) . ?
Br1 C4 1.886(5) . ?
O3 C3 1.345(5) . ?
O1 C1 1.318(6) . ?
O2 C1 1.233(5) . ?
C2 C1 1.465(6) . ?
C2 C3 1.395(6) . ?
C2 C7 1.413(6) . ?
C3 C4 1.401(7) . ?
C6 C7 1.370(6) . ?
C6 C5 1.398(6) . ?
O1S C1S 1.253(5) . ?
O4 C5 1.335(5) . ?
N1S C2S 1.457(7) . ?
N1S C1S 1.314(6) . ?
N1S C3S 1.454(6) . ?
C4 C5 1.399(6) . ?

loop_
_twin_individual_id
_twin_individual_mass_fraction_refined
1 0.969(14)
2 0.031(14)
